data_1573834
loop_
_publ_author_name
'Zhu, Ming'
'Huang, Pei-Zhi'
'Li, Lin-Mei'
'Yang, Yi-Xuan'
'Pan, Lei'
'Wang, Zhi-Jie'
'Ni, Hao-Fei'
'Zhang, Feng-Wen'
'Teri, Gele'
'Zhang, Zhi-Xu'
'Liu, Zunqi'
'Fu, Da-Wei'
'Zhang, Yi'

_publ_section_title
;
 Thermal-responsive luminescence/dielectric responses with reversibly
 shifted light emissions
;
_journal_name_full 'Chemical Science'
_journal_paper_doi 10.1039/D4SC06631F
_journal_year 2025
_chemical_formula_moiety 'F6 P, 2(C6 H9 N2)'
_chemical_formula_sum 'C12 H18 F6 N4 P'
_chemical_formula_weight 363.27
_space_group_crystal_system monoclinic
_space_group_IT_number 14
_space_group_name_Hall '-P 2ybc'
_space_group_name_H-M_alt 'P 1 21/c 1'
_atom_sites_solution_hydrogens geom
_atom_sites_solution_primary iterative
_audit_creation_date 2024-09-24
_audit_creation_method
;
Olex2 1.5
(compiled 2024.02.16 svn.r378c4104 for OlexSys, GUI svn.r6928)
;
_audit_update_record
;
2024-09-24 deposited with the CCDC.	2025-01-20 downloaded from the CCDC.
;
_cell_angle_alpha 90
_cell_angle_beta 92.439(11)
_cell_angle_gamma 90
_cell_formula_units_Z 2
_cell_length_a 7.8459(16)
_cell_length_b 9.828(2)
_cell_length_c 10.5087(15)
_cell_measurement_reflns_used 2496
_cell_measurement_temperature 303.00
_cell_measurement_theta_max 70.998
_cell_measurement_theta_min 5.651
_cell_volume 809.6(3)
_computing_cell_refinement 'SAINT V8.40B (?, 2016)'
_computing_data_reduction 'SAINT V8.40B (?, 2016)'
_computing_molecular_graphics 'Olex2 1.5 (Dolomanov et al., 2009)'
_computing_publication_material 'Olex2 1.5 (Dolomanov et al., 2009)'
_computing_structure_refinement 'SHELXL 2018/3 (Sheldrick, 2015)'
_computing_structure_solution 'olex2.solve 1.5 (Bourhis et al., 2015)'
_diffrn_ambient_temperature 303.00
_diffrn_measured_fraction_theta_full 0.998
_diffrn_measured_fraction_theta_max 0.994
_diffrn_measurement_device_type 'Bruker APEX-II CCD'
_diffrn_measurement_method '\f and \w scans'
_diffrn_radiation_type CuK\a
_diffrn_radiation_wavelength 1.54184
_diffrn_reflns_av_R_equivalents 0.0728
_diffrn_reflns_av_unetI/netI 0.0463
_diffrn_reflns_Laue_measured_fraction_full 0.998
_diffrn_reflns_Laue_measured_fraction_max 0.994
_diffrn_reflns_limit_h_max 9
_diffrn_reflns_limit_h_min -9
_diffrn_reflns_limit_k_max 12
_diffrn_reflns_limit_k_min -11
_diffrn_reflns_limit_l_max 12
_diffrn_reflns_limit_l_min -12
_diffrn_reflns_number 9067
_diffrn_reflns_point_group_measured_fraction_full 0.998
_diffrn_reflns_point_group_measured_fraction_max 0.994
_diffrn_reflns_theta_full 67.684
_diffrn_reflns_theta_max 72.309
_diffrn_reflns_theta_min 5.644
_diffrn_source_current 1.1
_diffrn_source_power 0.05500000000000001
_diffrn_source_voltage 50.0
_exptl_absorpt_coefficient_mu 2.137
_exptl_absorpt_correction_T_max 0.7536
_exptl_absorpt_correction_T_min 0.5850
_exptl_absorpt_correction_type multi-scan
_exptl_absorpt_process_details
;
SADABS-2016/2 (Bruker,2016/2) was used for absorption correction.
wR2(int) was 0.1163 before and 0.0669 after correction.
The Ratio of minimum to maximum transmission is 0.7763.
The \l/2 correction factor is Not present.
;
_exptl_crystal_colour colourless
_exptl_crystal_colour_primary colourless
_exptl_crystal_density_diffrn 1.490
_exptl_crystal_description block
_exptl_crystal_F_000 374
_refine_diff_density_max 0.740
_refine_diff_density_min -0.599
_refine_diff_density_rms 0.084
_refine_ls_extinction_method none
_refine_ls_goodness_of_fit_ref 1.125
_refine_ls_hydrogen_treatment constr
_refine_ls_matrix_type full
_refine_ls_number_parameters 107
_refine_ls_number_reflns 1592
_refine_ls_number_restraints 0
_refine_ls_restrained_S_all 1.125
_refine_ls_R_factor_all 0.1085
_refine_ls_R_factor_gt 0.0805
_refine_ls_shift/su_max 0.000
_refine_ls_shift/su_mean 0.000
_refine_ls_structure_factor_coef Fsqd
_refine_ls_weighting_details 'w=1/[\s^2^(Fo^2^)+(0.1397P)^2^+0.4675P] where P=(Fo^2^+2Fc^2^)/3'
_refine_ls_weighting_scheme calc
_refine_ls_wR_factor_gt 0.2289
_refine_ls_wR_factor_ref 0.2562
_reflns_Friedel_coverage 0.000
_reflns_number_gt 1088
_reflns_number_total 1592
_reflns_threshold_expression 'I > 2\s(I)'
_cod_data_source_file d4sc06631f2.cif
_cod_data_source_block cu_zm_pp_1_0m_a
_cod_database_code 1573834
_shelx_shelxl_version_number 2018/3
_shelx_space_group_comment
;
The symmetry employed for this shelxl refinement is uniquely defined
by the following loop, which should always be used as a source of
symmetry information in preference to the above space-group names.
They are only intended as comments.
;
_olex2_refinement_description
;
1. Fixed Uiso
 At 1.2 times of:
  All C(H) groups, All C(H,H) groups, All N(H,H,H) groups
2.a Secondary CH2 refined with riding coordinates:
 C1(H1A,H1B)
2.b Aromatic/amide H refined with riding coordinates:
 C6(H6), C3(H3), C4(H4), C5(H5)
2.c Idealised Me refined as rotating group:
 N2(H2A,H2B,H2C)
;
_olex2_submission_special_instructions 'No special instructions were received'

loop_
_space_group_symop_operation_xyz
'x, y, z'
'-x, y+1/2, -z+1/2'
'-x, -y, -z'
'x, -y-1/2, z-1/2'

loop_
_atom_site_label
_atom_site_type_symbol
_atom_site_fract_x
_atom_site_fract_y
_atom_site_fract_z
_atom_site_U_iso_or_equiv
_atom_site_adp_type
_atom_site_occupancy
_atom_site_site_symmetry_order
_atom_site_calc_flag
_atom_site_refinement_flags_posn
_atom_site_refinement_flags_adp
_atom_site_refinement_flags_occupancy
_atom_site_disorder_assembly
_atom_site_disorder_group
P1 P 0.000000 0.500000 0.500000 0.0487(5) Uani 1 2 d S . P . .
F2 F 0.0113(5) 0.6630(3) 0.4514(3) 0.0752(9) Uani 1 1 d . . . . .
N2 N 0.0439(4) 0.1774(4) 0.3155(3) 0.0493(9) Uani 1 1 d . . . . .
H2A H 0.061043 0.158569 0.234222 0.059 Uiso 1 1 calc R U . . .
H2B H 0.070951 0.263919 0.331314 0.059 Uiso 1 1 calc R U . . .
H2C H -0.065327 0.163752 0.331291 0.059 Uiso 1 1 calc R U . . .
F1 F 0.0048(7) 0.4499(4) 0.3490(3) 0.1270(18) Uani 1 1 d . . . . .
N1 N 0.6893(4) 0.1408(5) 0.3510(4) 0.0658(12) Uani 1 1 d . . . . .
C2 C 0.3405(4) 0.1094(4) 0.3796(4) 0.0476(10) Uani 1 1 d . . . . .
F3 F 0.2051(5) 0.4928(5) 0.5098(7) 0.145(2) Uani 1 1 d . . . . .
C1 C 0.1521(4) 0.0877(5) 0.3983(4) 0.0532(11) Uani 1 1 d . . . . .
H1A H 0.123428 -0.006497 0.379768 0.064 Uiso 1 1 calc R U . . .
H1B H 0.128300 0.105009 0.486619 0.064 Uiso 1 1 calc R U . . .
C6 C 0.4334(5) 0.1989(5) 0.4540(5) 0.0646(13) Uani 1 1 d . . . . .
H6 H 0.380788 0.251419 0.514569 0.078 Uiso 1 1 calc R U . . .
C3 C 0.4230(5) 0.0405(6) 0.2875(5) 0.0705(14) Uani 1 1 d . . . . .
H3 H 0.362942 -0.017767 0.232155 0.085 Uiso 1 1 calc R U . . .
C4 C 0.5976(6) 0.0584(6) 0.2774(6) 0.0748(15) Uani 1 1 d . . . . .
H4 H 0.652307 0.009529 0.215262 0.090 Uiso 1 1 calc R U . . .
C5 C 0.6079(6) 0.2101(6) 0.4378(6) 0.0722(15) Uani 1 1 d . . . . .
H5 H 0.670571 0.269299 0.490607 0.087 Uiso 1 1 calc R U . . .

loop_
_atom_site_aniso_label
_atom_site_aniso_U_11
_atom_site_aniso_U_22
_atom_site_aniso_U_33
_atom_site_aniso_U_23
_atom_site_aniso_U_13
_atom_site_aniso_U_12
P1 0.0467(8) 0.0546(9) 0.0448(9) -0.0015(6) 0.0013(6) -0.0011(6)
F2 0.121(3) 0.0550(16) 0.0502(16) 0.0030(12) 0.0046(14) -0.0066(14)
N2 0.0318(15) 0.064(2) 0.052(2) -0.0016(16) 0.0047(13) 0.0003(13)
F1 0.280(6) 0.0565(19) 0.0452(19) -0.0025(13) 0.009(2) -0.004(3)
N1 0.0327(17) 0.087(3) 0.078(3) 0.008(2) 0.0054(17) -0.0001(18)
C2 0.0310(17) 0.062(2) 0.050(2) 0.0040(19) -0.0009(15) 0.0017(16)
F3 0.050(2) 0.149(4) 0.237(7) 0.047(4) 0.001(3) 0.005(2)
C1 0.0342(18) 0.066(3) 0.060(3) 0.006(2) 0.0049(16) -0.0007(17)
C6 0.044(2) 0.072(3) 0.079(3) -0.012(3) 0.010(2) 0.000(2)
C3 0.039(2) 0.100(4) 0.072(3) -0.026(3) 0.002(2) -0.005(2)
C4 0.042(2) 0.106(4) 0.077(4) -0.016(3) 0.014(2) 0.005(2)
C5 0.041(2) 0.086(4) 0.089(4) -0.011(3) -0.001(2) -0.013(2)

loop_
_atom_type_symbol
_atom_type_description
_atom_type_scat_dispersion_real
_atom_type_scat_dispersion_imag
_atom_type_scat_source
C C 0.0181 0.0091 'International Tables Vol C Tables 4.2.6.8 and 6.1.1.4'
H H 0.0000 0.0000 'International Tables Vol C Tables 4.2.6.8 and 6.1.1.4'
F F 0.0727 0.0534 'International Tables Vol C Tables 4.2.6.8 and 6.1.1.4'
N N 0.0311 0.0180 'International Tables Vol C Tables 4.2.6.8 and 6.1.1.4'
P P 0.2955 0.4335 'International Tables Vol C Tables 4.2.6.8 and 6.1.1.4'

loop_
_geom_angle_atom_site_label_1
_geom_angle_atom_site_label_2
_geom_angle_atom_site_label_3
_geom_angle
_geom_angle_site_symmetry_1
_geom_angle_site_symmetry_3
_geom_angle_publ_flag
F2 P1 F2 180.00(6) . 3_566 ?
F1 P1 F2 89.35(16) 3_566 3_566 ?
F1 P1 F2 89.35(16) . . ?
F1 P1 F2 90.65(16) . 3_566 ?
F1 P1 F2 90.65(16) 3_566 . ?
F1 P1 F1 180.0(4) . 3_566 ?
F3 P1 F2 90.2(2) . 3_566 ?
F3 P1 F2 90.2(2) 3_566 . ?
F3 P1 F2 89.8(2) . . ?
F3 P1 F2 89.8(2) 3_566 3_566 ?
F3 P1 F1 90.9(3) 3_566 . ?
F3 P1 F1 90.9(3) . 3_566 ?
F3 P1 F1 89.1(3) 3_566 3_566 ?
F3 P1 F1 89.1(3) . . ?
F3 P1 F3 180.0 3_566 . ?
H2A N2 H2B 109.5 . . ?
H2A N2 H2C 109.5 . . ?
H2B N2 H2C 109.5 . . ?
C1 N2 H2A 109.5 . . ?
C1 N2 H2B 109.5 . . ?
C1 N2 H2C 109.5 . . ?
C4 N1 C5 117.1(4) . . ?
C6 C2 C1 121.1(4) . . ?
C6 C2 C3 117.8(4) . . ?
C3 C2 C1 121.1(4) . . ?
N2 C1 C2 112.2(3) . . ?
N2 C1 H1A 109.2 . . ?
N2 C1 H1B 109.2 . . ?
C2 C1 H1A 109.2 . . ?
C2 C1 H1B 109.2 . . ?
H1A C1 H1B 107.9 . . ?
C2 C6 H6 120.5 . . ?
C2 C6 C5 119.0(4) . . ?
C5 C6 H6 120.5 . . ?
C2 C3 H3 120.3 . . ?
C2 C3 C4 119.3(5) . . ?
C4 C3 H3 120.3 . . ?
N1 C4 C3 123.4(5) . . ?
N1 C4 H4 118.3 . . ?
C3 C4 H4 118.3 . . ?
N1 C5 C6 123.3(5) . . ?
N1 C5 H5 118.3 . . ?
C6 C5 H5 118.3 . . ?

loop_
_geom_bond_atom_site_label_1
_geom_bond_atom_site_label_2
_geom_bond_distance
_geom_bond_site_symmetry_2
_geom_bond_publ_flag
P1 F2 1.685(3) . ?
P1 F2 1.685(3) 3_566 ?
P1 F1 1.663(3) . ?
P1 F1 1.663(3) 3_566 ?
P1 F3 1.610(4) 3_566 ?
P1 F3 1.610(4) . ?
N2 H2A 0.8900 . ?
N2 H2B 0.8900 . ?
N2 H2C 0.8900 . ?
N2 C1 1.481(5) . ?
N1 C4 1.313(7) . ?
N1 C5 1.324(7) . ?
C2 C1 1.515(5) . ?
C2 C6 1.366(6) . ?
C2 C3 1.366(7) . ?
C1 H1A 0.9700 . ?
C1 H1B 0.9700 . ?
C6 H6 0.9300 . ?
C6 C5 1.391(6) . ?
C3 H3 0.9300 . ?
C3 C4 1.389(6) . ?
C4 H4 0.9300 . ?
C5 H5 0.9300 . ?

loop_
_geom_hbond_atom_site_label_D
_geom_hbond_atom_site_label_H
_geom_hbond_atom_site_label_A
_geom_hbond_distance_DH
_geom_hbond_distance_HA
_geom_hbond_distance_DA
_geom_hbond_angle_DHA
_geom_hbond_site_symmetry_A
_geom_hbond_publ_flag
N2 H2A F2 0.89 2.01 2.824(5) 151.6 2_545 yes
N2 H2A F1 0.89 2.28 2.842(5) 121.0 2_545 yes
N2 H2B F2 0.89 2.50 2.956(5) 112.0 3_566 yes
N2 H2B F1 0.89 1.91 2.720(5) 150.2 . yes
N2 H2C N1 0.89 1.96 2.846(4) 174.9 1_455 yes
C1 H1A F1 0.97 2.60 3.135(6) 114.8 2_545 yes
C1 H1B F2 0.97 2.62 3.212(6) 119.3 3_566 yes
C3 H3 F3 0.93 2.61 3.335(9) 135.3 4_565 yes
C5 H5 F2 0.93 2.63 3.397(6) 140.3 3_666 yes
C5 H5 F3 0.93 2.53 3.304(7) 140.4 3_666 yes

loop_
_geom_torsion_atom_site_label_1
_geom_torsion_atom_site_label_2
_geom_torsion_atom_site_label_3
_geom_torsion_atom_site_label_4
_geom_torsion
_geom_torsion_site_symmetry_1
_geom_torsion_site_symmetry_2
_geom_torsion_site_symmetry_3
_geom_torsion_site_symmetry_4
_geom_torsion_publ_flag
C2 C6 C5 N1 1.9(9) . . . . ?
C2 C3 C4 N1 -1.2(10) . . . . ?
C1 C2 C6 C5 176.6(5) . . . . ?
C1 C2 C3 C4 -176.9(5) . . . . ?
C6 C2 C1 N2 92.6(5) . . . . ?
C6 C2 C3 C4 3.2(8) . . . . ?
C3 C2 C1 N2 -87.2(6) . . . . ?
C3 C2 C6 C5 -3.5(8) . . . . ?
C4 N1 C5 C6 0.3(9) . . . . ?
C5 N1 C4 C3 -0.6(9) . . . . ?
